data_4089037
loop_
_publ_author_name
'Uhl, Werner'
'Willeke, Matthias'
'Hengesbach, Frank'
'Hepp, Alexander'
'Layh, Marcus'

_publ_section_title
;
 Aluminum and Gallium Hydrazides as Active Lewis Pairs: Cooperative C--H
 Bond Activation with H--C\\tb C--Ph and Pentafluorobenzene
;
_journal_issue 21
_journal_name_full Organometallics
_journal_page_first 3701
_journal_paper_doi 10.1021/acs.organomet.6b00658
_journal_volume 35
_journal_year 2016
_chemical_formula_sum 'C30 H25.5 F12.5 Ga N2'
_chemical_formula_weight 721.24
_space_group_crystal_system triclinic
_space_group_IT_number 2
_space_group_name_Hall '-P 1'
_space_group_name_H-M_alt 'P -1'
_atom_sites_solution_hydrogens mixed
_audit_creation_method SHELXL-2014/7
_cell_angle_alpha 94.385(2)
_cell_angle_beta 112.5090(10)
_cell_angle_gamma 97.7410(10)
_cell_formula_units_Z 2
_cell_length_a 11.4372(6)
_cell_length_b 11.6551(6)
_cell_length_c 11.7123(6)
_cell_measurement_reflns_used 9973
_cell_measurement_temperature 100(2)
_cell_measurement_theta_max 29.957
_cell_measurement_theta_min 2.417
_cell_volume 1415.14(13)
_computing_cell_refinement 'Bruker SAINT+'
_computing_data_collection 'Bruker SMART'
_computing_data_reduction 'Bruker SHELXTL'
_computing_molecular_graphics 'Bruker SHELXTL'
_computing_publication_material 'Bruker SHELXTL'
_computing_structure_refinement 'SHELXL-2014 (Sheldrick, 2014)'
_computing_structure_solution 'SHELXS-2014 (Sheldrick, 2014)'
_diffrn_ambient_temperature 100(2)
_diffrn_measured_fraction_theta_full 0.981
_diffrn_measured_fraction_theta_max 0.983
_diffrn_measurement_device_type 'CCD area detector'
_diffrn_measurement_method 'omega scans'
_diffrn_radiation_type MoK\a
_diffrn_radiation_wavelength 0.71073
_diffrn_reflns_av_R_equivalents 0.0271
_diffrn_reflns_av_unetI/netI 0.0449
_diffrn_reflns_Laue_measured_fraction_full 0.981
_diffrn_reflns_Laue_measured_fraction_max 0.983
_diffrn_reflns_limit_h_max 16
_diffrn_reflns_limit_h_min -16
_diffrn_reflns_limit_k_max 16
_diffrn_reflns_limit_k_min -16
_diffrn_reflns_limit_l_max 16
_diffrn_reflns_limit_l_min -16
_diffrn_reflns_number 21917
_diffrn_reflns_point_group_measured_fraction_full 0.981
_diffrn_reflns_point_group_measured_fraction_max 0.983
_diffrn_reflns_theta_full 25.242
_diffrn_reflns_theta_max 30.034
_diffrn_reflns_theta_min 1.901
_diffrn_source microsource
_exptl_absorpt_coefficient_mu 1.080
_exptl_absorpt_correction_T_max 0.746
_exptl_absorpt_correction_T_min 0.6905
_exptl_absorpt_correction_type empirical
_exptl_absorpt_process_details SADABS
_exptl_crystal_colour colourless
_exptl_crystal_density_diffrn 1.693
_exptl_crystal_description plate
_exptl_crystal_F_000 726
_exptl_crystal_size_max 0.200
_exptl_crystal_size_mid 0.140
_exptl_crystal_size_min 0.030
_refine_diff_density_max 0.991
_refine_diff_density_min -0.944
_refine_diff_density_rms 0.088
_refine_ls_extinction_method none
_refine_ls_goodness_of_fit_ref 1.056
_refine_ls_hydrogen_treatment mixed
_refine_ls_matrix_type full
_refine_ls_number_parameters 419
_refine_ls_number_reflns 8143
_refine_ls_number_restraints 0
_refine_ls_restrained_S_all 1.056
_refine_ls_R_factor_all 0.0659
_refine_ls_R_factor_gt 0.0471
_refine_ls_shift/su_max 0.001
_refine_ls_shift/su_mean 0.000
_refine_ls_structure_factor_coef Fsqd
_refine_ls_weighting_details 'w=1/[\s^2^(Fo^2^)+(0.0416P)^2^+1.3063P] where P=(Fo^2^+2Fc^2^)/3'
_refine_ls_weighting_scheme calc
_refine_ls_wR_factor_gt 0.0977
_refine_ls_wR_factor_ref 0.1042
_reflns_Friedel_coverage 0.000
_reflns_number_gt 6523
_reflns_number_total 8143
_reflns_threshold_expression 'I > 2\s(I)'
_cod_data_source_file om6b00658_si_001.cif
_cod_data_source_block sad_(compound_7b)
_cod_original_formula_sum 'C30 H25.50 F12.50 Ga N2'
_cod_database_code 4089037
_shelx_shelxl_version_number 2014/7
_shelx_space_group_comment
;
The symmetry employed for this shelxl refinement is uniquely defined
by the following loop, which should always be used as a source of
symmetry information in preference to the above space-group names.
They are only intended as comments.
;
_shelx_estimated_absorpt_t_min 0.813
_shelx_estimated_absorpt_t_max 0.968

loop_
_space_group_symop_operation_xyz
'x, y, z'
'-x, -y, -z'

loop_
_atom_site_label
_atom_site_type_symbol
_atom_site_fract_x
_atom_site_fract_y
_atom_site_fract_z
_atom_site_U_iso_or_equiv
_atom_site_adp_type
_atom_site_occupancy
_atom_site_site_symmetry_order
_atom_site_calc_flag
_atom_site_refinement_flags_posn
_atom_site_refinement_flags_adp
_atom_site_refinement_flags_occupancy
Ga1 Ga 0.55266(2) 0.62265(2) 0.68508(2) 0.01598(7) Uani 1 1 d . . .
H1 H 0.523(2) 0.630(2) 0.555(2) 0.017(6) Uiso 1 1 d . . .
N1 N 0.68508(18) 0.77272(16) 0.78761(18) 0.0199(4) Uani 1 1 d . . .
C1 C 0.6948(4) 0.8173(2) 0.8976(3) 0.0620(12) Uani 1 1 d . . .
C11 C 0.6704(2) 0.73945(19) 0.9859(2) 0.0209(5) Uani 1 1 d . . .
H11 H 0.6219 0.6646 0.9411 0.025 Uiso 1 1 calc R U .
C12 C 0.5968(2) 0.7978(2) 1.0505(3) 0.0387(7) Uani 1 1 d . . .
H12A H 0.5810 0.7493 1.1075 0.046 Uiso 1 1 calc R U .
H12B H 0.5153 0.8075 0.9896 0.046 Uiso 1 1 calc R U .
C13 C 0.6747(3) 0.9176(2) 1.1218(3) 0.0346(6) Uani 1 1 d . . .
H13 H 0.6277 0.9546 1.1621 0.042 Uiso 1 1 calc R U .
C14 C 0.6984(3) 0.9933(2) 1.0294(3) 0.0460(8) Uani 1 1 d . . .
H14A H 0.7457 1.0691 1.0726 0.055 Uiso 1 1 calc R U .
H14B H 0.6176 1.0035 0.9676 0.055 Uiso 1 1 calc R U .
C15 C 0.7743(4) 0.9355(2) 0.9657(3) 0.0493(9) Uani 1 1 d . . .
H15 H 0.7894 0.9832 0.9076 0.059 Uiso 1 1 calc R U .
C16 C 0.9001(3) 0.9188(3) 1.0629(3) 0.0467(9) Uani 1 1 d . . .
H16A H 0.9503 0.9935 1.1064 0.056 Uiso 1 1 calc R U .
H16B H 0.9476 0.8819 1.0232 0.056 Uiso 1 1 calc R U .
C17 C 0.8770(2) 0.8441(2) 1.1546(2) 0.0297(6) Uani 1 1 d . . .
H17 H 0.9581 0.8342 1.2160 0.036 Uiso 1 1 calc R U .
C18 C 0.8030(3) 0.9015(2) 1.2187(2) 0.0293(5) Uani 1 1 d . . .
H18A H 0.8519 0.9761 1.2641 0.035 Uiso 1 1 calc R U .
H18B H 0.7889 0.8536 1.2769 0.035 Uiso 1 1 calc R U .
C19 C 0.8000(2) 0.7251(2) 1.0840(2) 0.0252(5) Uani 1 1 d . . .
H19A H 0.7863 0.6759 1.1415 0.030 Uiso 1 1 calc R U .
H19B H 0.8474 0.6883 1.0441 0.030 Uiso 1 1 calc R U .
N2 N 0.73299(18) 0.85741(16) 0.72254(18) 0.0186(4) Uani 1 1 d . . .
C2 C 0.7947(2) 0.7997(2) 0.6509(2) 0.0233(5) Uani 1 1 d . . .
H2A H 0.7324 0.7412 0.5866 0.028 Uiso 1 1 calc R U .
H2B H 0.8604 0.7622 0.7049 0.028 Uiso 1 1 calc R U .
C21 C 0.8537(2) 0.8912(2) 0.5931(2) 0.0243(5) Uani 1 1 d . . .
H21A H 0.9202 0.9463 0.6581 0.029 Uiso 1 1 calc R U .
H21B H 0.8921 0.8538 0.5439 0.029 Uiso 1 1 calc R U .
C22 C 0.7530(2) 0.9551(2) 0.5115(2) 0.0269(5) Uani 1 1 d . . .
H22A H 0.6919 0.9019 0.4407 0.032 Uiso 1 1 calc R U .
H22B H 0.7932 1.0166 0.4816 0.032 Uiso 1 1 calc R U .
C23 C 0.6845(3) 1.0061(2) 0.5861(3) 0.0293(6) Uani 1 1 d . . .
H23A H 0.6167 1.0419 0.5327 0.035 Uiso 1 1 calc R U .
H23B H 0.7440 1.0653 0.6516 0.035 Uiso 1 1 calc R U .
C24 C 0.6284(2) 0.9108(2) 0.6422(2) 0.0244(5) Uani 1 1 d . . .
H24A H 0.5860 0.9439 0.6900 0.029 Uiso 1 1 calc R U .
H24B H 0.5664 0.8528 0.5770 0.029 Uiso 1 1 calc R U .
C3 C 0.6372(2) 0.48733(19) 0.7492(2) 0.0185(4) Uani 1 1 d . . .
C31 C 0.7688(2) 0.4915(2) 0.8062(2) 0.0195(4) Uani 1 1 d . . .
C32 C 0.8253(2) 0.3962(2) 0.8441(2) 0.0232(5) Uani 1 1 d . . .
C33 C 0.7482(3) 0.2899(2) 0.8253(2) 0.0269(5) Uani 1 1 d . . .
C34 C 0.6167(3) 0.2795(2) 0.7665(2) 0.0263(5) Uani 1 1 d . . .
C35 C 0.5648(2) 0.3772(2) 0.7304(2) 0.0220(5) Uani 1 1 d . . .
F31 F 0.85030(12) 0.59403(12) 0.82716(13) 0.0255(3) Uani 1 1 d . . .
F32 F 0.95334(14) 0.40623(14) 0.89910(14) 0.0337(4) Uani 1 1 d . . .
F33 F 0.80118(17) 0.19623(13) 0.86382(16) 0.0402(4) Uani 1 1 d . . .
F34 F 0.54167(16) 0.17422(12) 0.74628(16) 0.0376(4) Uani 1 1 d . . .
F35 F 0.43524(13) 0.36240(12) 0.67215(13) 0.0272(3) Uani 1 1 d . . .
C4 C 0.4004(2) 0.63986(19) 0.7275(2) 0.0181(4) Uani 1 1 d . . .
C41 C 0.3674(2) 0.58392(19) 0.8137(2) 0.0198(4) Uani 1 1 d . . .
C42 C 0.2659(2) 0.6038(2) 0.8447(2) 0.0251(5) Uani 1 1 d . . .
C43 C 0.1903(2) 0.6810(2) 0.7856(3) 0.0299(6) Uani 1 1 d . . .
C44 C 0.2166(2) 0.7367(2) 0.6974(3) 0.0278(5) Uani 1 1 d . . .
C45 C 0.3198(2) 0.71602(19) 0.6707(2) 0.0228(5) Uani 1 1 d . . .
F41 F 0.43725(13) 0.50688(12) 0.87515(13) 0.0248(3) Uani 1 1 d . . .
F42 F 0.24130(16) 0.54910(14) 0.93171(15) 0.0374(4) Uani 1 1 d . . .
F43 F 0.09098(15) 0.70046(14) 0.81384(19) 0.0449(5) Uani 1 1 d . . .
F44 F 0.14041(15) 0.80993(13) 0.63645(18) 0.0431(4) Uani 1 1 d . . .
F45 F 0.34080(14) 0.77410(13) 0.58281(15) 0.0338(4) Uani 1 1 d . . .
C51 C 0.9750(3) 0.4295(2) 0.5793(2) 0.0326(6) Uani 1 1 d . . .
C52 C 0.8945(3) 0.5064(2) 0.5280(2) 0.0323(6) Uani 1 1 d . . .
C53 C 0.9196(3) 0.5767(2) 0.4486(2) 0.0312(6) Uani 1 1 d . . .
F51 F 0.9506(2) 0.35927(19) 0.65423(19) 0.0472(5) Uani 0.8333 1 d . . P
F52 F 0.7930(2) 0.5111(2) 0.5536(2) 0.0555(6) Uani 0.8333 1 d . . P
F53 F 0.84260(19) 0.65086(17) 0.39735(18) 0.0389(5) Uani 0.8333 1 d . . P
H51A H 0.9575 0.3800 0.6349 0.047 Uiso 0.1667 1 d . U P
H52A H 0.8208 0.5105 0.5479 0.047 Uiso 0.1667 1 d . U P
H53A H 0.8636 0.6306 0.4124 0.047 Uiso 0.1667 1 d . U P

loop_
_atom_site_aniso_label
_atom_site_aniso_U_11
_atom_site_aniso_U_22
_atom_site_aniso_U_33
_atom_site_aniso_U_23
_atom_site_aniso_U_13
_atom_site_aniso_U_12
Ga1 0.01523(12) 0.01674(12) 0.01659(12) 0.00404(8) 0.00636(9) 0.00384(9)
N1 0.0211(9) 0.0186(9) 0.0225(10) 0.0022(7) 0.0124(8) 0.0007(8)
C1 0.123(3) 0.0215(14) 0.0180(13) 0.0022(11) 0.0149(17) -0.0236(17)
C11 0.0223(11) 0.0160(10) 0.0192(11) 0.0046(8) 0.0035(9) -0.0007(9)
C12 0.0198(12) 0.0230(13) 0.071(2) -0.0038(13) 0.0182(13) 0.0018(10)
C13 0.0251(13) 0.0215(12) 0.0590(19) -0.0050(12) 0.0210(13) 0.0027(10)
C14 0.0469(18) 0.0169(12) 0.0449(17) 0.0039(12) -0.0116(14) 0.0001(12)
C15 0.092(3) 0.0214(13) 0.0194(13) 0.0002(10) 0.0167(15) -0.0228(15)
C16 0.0517(19) 0.0372(16) 0.056(2) -0.0223(14) 0.0418(17) -0.0234(14)
C17 0.0182(11) 0.0312(13) 0.0313(14) -0.0028(11) 0.0017(10) 0.0059(10)
C18 0.0424(15) 0.0255(12) 0.0213(12) 0.0003(10) 0.0167(11) -0.0002(11)
C19 0.0217(11) 0.0270(12) 0.0254(12) 0.0009(10) 0.0070(10) 0.0079(10)
N2 0.0212(9) 0.0181(9) 0.0207(9) 0.0068(7) 0.0119(8) 0.0042(7)
C2 0.0255(12) 0.0213(11) 0.0305(13) 0.0079(10) 0.0175(10) 0.0071(9)
C21 0.0228(12) 0.0259(12) 0.0292(13) 0.0065(10) 0.0155(10) 0.0031(10)
C22 0.0272(12) 0.0316(13) 0.0245(12) 0.0111(10) 0.0129(10) 0.0025(10)
C23 0.0301(13) 0.0292(13) 0.0369(15) 0.0167(11) 0.0174(11) 0.0132(11)
C24 0.0228(11) 0.0279(12) 0.0297(13) 0.0108(10) 0.0151(10) 0.0101(10)
C3 0.0221(11) 0.0192(10) 0.0191(11) 0.0042(8) 0.0119(9) 0.0075(9)
C31 0.0224(11) 0.0207(10) 0.0187(11) 0.0039(8) 0.0110(9) 0.0056(9)
C32 0.0238(12) 0.0281(12) 0.0216(12) 0.0042(9) 0.0105(10) 0.0125(10)
C33 0.0400(14) 0.0218(11) 0.0256(12) 0.0069(9) 0.0156(11) 0.0183(11)
C34 0.0371(14) 0.0172(11) 0.0293(13) 0.0023(9) 0.0186(11) 0.0045(10)
C35 0.0224(11) 0.0224(11) 0.0229(12) 0.0013(9) 0.0108(9) 0.0049(9)
F31 0.0173(6) 0.0255(7) 0.0327(8) 0.0084(6) 0.0082(6) 0.0031(6)
F32 0.0255(8) 0.0386(9) 0.0367(9) 0.0067(7) 0.0074(7) 0.0192(7)
F33 0.0538(10) 0.0251(8) 0.0473(10) 0.0113(7) 0.0193(8) 0.0242(8)
F34 0.0471(10) 0.0153(7) 0.0528(10) 0.0029(7) 0.0237(8) 0.0029(7)
F35 0.0211(7) 0.0237(7) 0.0329(8) -0.0012(6) 0.0090(6) -0.0009(6)
C4 0.0162(10) 0.0177(10) 0.0198(11) 0.0019(8) 0.0068(9) 0.0028(8)
C41 0.0183(10) 0.0179(10) 0.0214(11) 0.0009(8) 0.0069(9) 0.0014(9)
C42 0.0272(12) 0.0216(11) 0.0272(13) -0.0042(9) 0.0161(10) -0.0050(10)
C43 0.0221(12) 0.0204(11) 0.0499(17) -0.0085(11) 0.0213(12) -0.0010(10)
C44 0.0196(11) 0.0150(10) 0.0479(16) 0.0019(10) 0.0122(11) 0.0053(9)
C45 0.0194(11) 0.0179(10) 0.0322(13) 0.0064(9) 0.0112(10) 0.0028(9)
F41 0.0247(7) 0.0281(7) 0.0228(7) 0.0105(6) 0.0094(6) 0.0052(6)
F42 0.0447(9) 0.0368(9) 0.0406(9) 0.0017(7) 0.0319(8) -0.0029(7)
F43 0.0333(9) 0.0348(9) 0.0803(13) -0.0040(9) 0.0401(9) 0.0048(7)
F44 0.0256(8) 0.0268(8) 0.0818(13) 0.0171(8) 0.0215(8) 0.0156(7)
F45 0.0265(8) 0.0339(8) 0.0488(10) 0.0266(7) 0.0169(7) 0.0134(6)
C51 0.0406(15) 0.0333(14) 0.0222(13) 0.0019(11) 0.0118(12) 0.0047(12)
C52 0.0308(14) 0.0375(15) 0.0274(14) -0.0049(11) 0.0115(11) 0.0080(12)
C53 0.0369(15) 0.0281(13) 0.0226(12) -0.0017(10) 0.0048(11) 0.0106(11)
F51 0.0637(14) 0.0503(13) 0.0400(12) 0.0209(10) 0.0298(11) 0.0156(11)
F52 0.0490(14) 0.0694(16) 0.0529(14) 0.0001(12) 0.0268(12) 0.0118(12)
F53 0.0424(11) 0.0384(11) 0.0353(11) 0.0067(8) 0.0089(9) 0.0245(9)

loop_
_atom_type_symbol
_atom_type_description
_atom_type_scat_dispersion_real
_atom_type_scat_dispersion_imag
_atom_type_scat_source
C C 0.0033 0.0016 'International Tables Vol C Tables 4.2.6.8 and 6.1.1.4'
H H 0.0000 0.0000 'International Tables Vol C Tables 4.2.6.8 and 6.1.1.4'
N N 0.0061 0.0033 'International Tables Vol C Tables 4.2.6.8 and 6.1.1.4'
F F 0.0171 0.0103 'International Tables Vol C Tables 4.2.6.8 and 6.1.1.4'
Ga Ga 0.2307 1.6083 'International Tables Vol C Tables 4.2.6.8 and 6.1.1.4'

loop_
_geom_angle_atom_site_label_1
_geom_angle_atom_site_label_2
_geom_angle_atom_site_label_3
_geom_angle
_geom_angle_site_symmetry_1
_geom_angle_site_symmetry_3
C3 Ga1 C4 114.22(9) . .
C3 Ga1 N1 105.69(9) . .
C4 Ga1 N1 102.24(8) . .
C3 Ga1 H1 114.8(9) . .
C4 Ga1 H1 111.3(10) . .
N1 Ga1 H1 107.5(10) . .
C1 N1 N2 113.53(19) . .
C1 N1 Ga1 122.61(19) . .
N2 N1 Ga1 119.61(14) . .
N1 C1 C11 120.7(2) . .
N1 C1 C15 124.0(3) . .
C11 C1 C15 111.7(2) . .
C1 C11 C12 108.8(2) . .
C1 C11 C19 108.5(2) . .
C12 C11 C19 109.0(2) . .
C1 C11 H11 110.2 . .
C12 C11 H11 110.2 . .
C19 C11 H11 110.2 . .
C11 C12 C13 110.0(2) . .
C11 C12 H12A 109.7 . .
C13 C12 H12A 109.7 . .
C11 C12 H12B 109.7 . .
C13 C12 H12B 109.7 . .
H12A C12 H12B 108.2 . .
C18 C13 C14 109.2(2) . .
C18 C13 C12 109.4(2) . .
C14 C13 C12 108.8(3) . .
C18 C13 H13 109.8 . .
C14 C13 H13 109.8 . .
C12 C13 H13 109.8 . .
C13 C14 C15 110.1(2) . .
C13 C14 H14A 109.6 . .
C15 C14 H14A 109.6 . .
C13 C14 H14B 109.6 . .
C15 C14 H14B 109.6 . .
H14A C14 H14B 108.2 . .
C16 C15 C1 109.5(3) . .
C16 C15 C14 109.4(2) . .
C1 C15 C14 107.5(3) . .
C16 C15 H15 110.1 . .
C1 C15 H15 110.1 . .
C14 C15 H15 110.1 . .
C15 C16 C17 110.3(2) . .
C15 C16 H16A 109.6 . .
C17 C16 H16A 109.6 . .
C15 C16 H16B 109.6 . .
C17 C16 H16B 109.6 . .
H16A C16 H16B 108.1 . .
C16 C17 C18 110.3(2) . .
C16 C17 C19 108.7(2) . .
C18 C17 C19 109.6(2) . .
C16 C17 H17 109.4 . .
C18 C17 H17 109.4 . .
C19 C17 H17 109.4 . .
C17 C18 C13 109.6(2) . .
C17 C18 H18A 109.7 . .
C13 C18 H18A 109.7 . .
C17 C18 H18B 109.7 . .
C13 C18 H18B 109.7 . .
H18A C18 H18B 108.2 . .
C17 C19 C11 110.05(19) . .
C17 C19 H19A 109.7 . .
C11 C19 H19A 109.7 . .
C17 C19 H19B 109.7 . .
C11 C19 H19B 109.7 . .
H19A C19 H19B 108.2 . .
C24 N2 N1 110.39(17) . .
C24 N2 C2 111.37(18) . .
N1 N2 C2 109.71(16) . .
N2 C2 C21 108.84(18) . .
N2 C2 H2A 109.9 . .
C21 C2 H2A 109.9 . .
N2 C2 H2B 109.9 . .
C21 C2 H2B 109.9 . .
H2A C2 H2B 108.3 . .
C22 C21 C2 111.0(2) . .
C22 C21 H21A 109.4 . .
C2 C21 H21A 109.4 . .
C22 C21 H21B 109.4 . .
C2 C21 H21B 109.4 . .
H21A C21 H21B 108.0 . .
C21 C22 C23 109.7(2) . .
C21 C22 H22A 109.7 . .
C23 C22 H22A 109.7 . .
C21 C22 H22B 109.7 . .
C23 C22 H22B 109.7 . .
H22A C22 H22B 108.2 . .
C22 C23 C24 110.4(2) . .
C22 C23 H23A 109.6 . .
C24 C23 H23A 109.6 . .
C22 C23 H23B 109.6 . .
C24 C23 H23B 109.6 . .
H23A C23 H23B 108.1 . .
N2 C24 C23 108.58(19) . .
N2 C24 H24A 110.0 . .
C23 C24 H24A 110.0 . .
N2 C24 H24B 110.0 . .
C23 C24 H24B 110.0 . .
H24A C24 H24B 108.4 . .
C35 C3 C31 114.2(2) . .
C35 C3 Ga1 120.69(17) . .
C31 C3 Ga1 124.92(17) . .
F31 C31 C32 116.0(2) . .
F31 C31 C3 119.89(19) . .
C32 C31 C3 124.1(2) . .
F32 C32 C33 120.0(2) . .
F32 C32 C31 121.1(2) . .
C33 C32 C31 118.9(2) . .
F33 C33 C32 119.9(2) . .
F33 C33 C34 120.4(2) . .
C32 C33 C34 119.8(2) . .
F34 C34 C35 121.4(2) . .
F34 C34 C33 119.4(2) . .
C35 C34 C33 119.2(2) . .
F35 C35 C34 117.0(2) . .
F35 C35 C3 119.2(2) . .
C34 C35 C3 123.8(2) . .
C41 C4 C45 114.0(2) . .
C41 C4 Ga1 126.04(16) . .
C45 C4 Ga1 119.92(17) . .
F41 C41 C4 120.12(19) . .
F41 C41 C42 116.0(2) . .
C4 C41 C42 123.8(2) . .
F42 C42 C43 119.9(2) . .
F42 C42 C41 120.8(2) . .
C43 C42 C41 119.2(2) . .
F43 C43 C44 120.5(2) . .
F43 C43 C42 120.0(2) . .
C44 C43 C42 119.5(2) . .
F44 C44 C43 119.7(2) . .
F44 C44 C45 120.8(2) . .
C43 C44 C45 119.5(2) . .
F45 C45 C44 116.6(2) . .
F45 C45 C4 119.5(2) . .
C44 C45 C4 123.9(2) . .
F51 C51 C53 119.3(3) . 2_766
F51 C51 C52 120.5(3) . .
C53 C51 C52 120.3(3) 2_766 .
F51 C51 H51A 1.2 . .
C53 C51 H51A 119.9 2_766 .
C52 C51 H51A 119.8 . .
F52 C52 C53 120.1(3) . .
F52 C52 C51 120.1(3) . .
C53 C52 C51 119.7(3) . .
F52 C52 H52A 0.8 . .
C53 C52 H52A 120.3 . .
C51 C52 H52A 120.0 . .
F53 C53 C52 120.7(3) . .
F53 C53 C51 119.3(3) . 2_766
C52 C53 C51 120.0(2) . 2_766
F53 C53 H53A 0.7 . .
C52 C53 H53A 120.1 . .
C51 C53 H53A 119.9 2_766 .
C51 F51 H51A 3.3 . .
C52 F52 H52A 2.3 . .
C53 F53 H53A 2.0 . .

loop_
_geom_bond_atom_site_label_1
_geom_bond_atom_site_label_2
_geom_bond_distance
_geom_bond_site_symmetry_2
Ga1 C3 2.006(2) .
Ga1 C4 2.015(2) .
Ga1 N1 2.0899(19) .
Ga1 H1 1.44(2) .
N1 C1 1.309(4) .
N1 N2 1.464(2) .
C1 C11 1.506(3) .
C1 C15 1.517(4) .
C11 C12 1.519(4) .
C11 C19 1.529(3) .
C11 H11 0.9600 .
C12 C13 1.535(4) .
C12 H12A 0.9600 .
C12 H12B 0.9600 .
C13 C18 1.520(4) .
C13 C14 1.527(4) .
C13 H13 0.9600 .
C14 C15 1.530(5) .
C14 H14A 0.9600 .
C14 H14B 0.9600 .
C15 C16 1.503(5) .
C15 H15 0.9600 .
C16 C17 1.511(4) .
C16 H16A 0.9600 .
C16 H16B 0.9600 .
C17 C18 1.513(4) .
C17 C19 1.523(3) .
C17 H17 0.9600 .
C18 H18A 0.9600 .
C18 H18B 0.9600 .
C19 H19A 0.9600 .
C19 H19B 0.9600 .
N2 C24 1.460(3) .
N2 C2 1.466(3) .
C2 C21 1.522(3) .
C2 H2A 0.9600 .
C2 H2B 0.9600 .
C21 C22 1.514(3) .
C21 H21A 0.9600 .
C21 H21B 0.9600 .
C22 C23 1.516(3) .
C22 H22A 0.9600 .
C22 H22B 0.9600 .
C23 C24 1.523(3) .
C23 H23A 0.9600 .
C23 H23B 0.9600 .
C24 H24A 0.9600 .
C24 H24B 0.9600 .
C3 C35 1.383(3) .
C3 C31 1.385(3) .
C31 F31 1.355(3) .
C31 C32 1.378(3) .
C32 F32 1.339(3) .
C32 C33 1.370(4) .
C33 F33 1.344(3) .
C33 C34 1.377(4) .
C34 F34 1.347(3) .
C34 C35 1.375(3) .
C35 F35 1.353(3) .
C4 C41 1.383(3) .
C4 C45 1.386(3) .
C41 F41 1.347(3) .
C41 C42 1.384(3) .
C42 F42 1.339(3) .
C42 C43 1.372(4) .
C43 F43 1.341(3) .
C43 C44 1.366(4) .
C44 F44 1.347(3) .
C44 C45 1.378(3) .
C45 F45 1.352(3) .
C51 F51 1.324(3) .
C51 C53 1.373(4) 2_766
C51 C52 1.376(4) .
C51 H51A 0.9611 .
C52 F52 1.311(3) .
C52 C53 1.371(4) .
C52 H52A 0.9626 .
C53 F53 1.327(3) .
C53 C51 1.373(4) 2_766
C53 H53A 0.9619 .
F51 H51A 0.3637 .
F52 H52A 0.3489 .
F53 H53A 0.3658 .
